data_1551537
loop_
_publ_author_name
'MITSUHASHI, Ryoji'
'MIKURIYA, Masahiro'

_publ_section_title
;
 Crystal Structure of 2-(4-Methylimidazolin-2-yl)phenol: an Another
 Polymorph
;
_journal_issue 0
_journal_name_full 'X-ray Structure Analysis Online'
_journal_page_first 9
_journal_paper_doi 10.2116/xraystruct.35.9
_journal_volume 35
_journal_year 2019
_chemical_formula_moiety 'C10 H12 N2 O'
_chemical_formula_sum 'C10 H12 N2 O'
_chemical_formula_weight 176.22
_space_group_crystal_system orthorhombic
_space_group_IT_number 33
_space_group_name_Hall 'P 2c -2n'
_space_group_name_H-M_alt 'P n a 21'
_symmetry_space_group_name_Hall 'P 2c -2n'
_symmetry_space_group_name_H-M 'P n a 21'
_atom_sites_solution_hydrogens mixed
_audit_creation_method SHELXL-2014/7
_cell_angle_alpha 90
_cell_angle_beta 90
_cell_angle_gamma 90
_cell_formula_units_Z 4
_cell_length_a 12.595(4)
_cell_length_b 6.2362(18)
_cell_length_c 11.529(3)
_cell_measurement_reflns_used 762
_cell_measurement_temperature 90(2)
_cell_measurement_theta_max 20.55
_cell_measurement_theta_min 3.23
_cell_volume 905.5(5)
_computing_cell_refinement 'Bruker SAINT'
_computing_data_collection 'Bruker APEX'
_computing_data_reduction 'Bruker SAINT'
_computing_molecular_graphics 'Yadokari-XG 2009 (Wakita,Nemoto et al., 2009)'
_computing_publication_material 'SHELXL-2014/7 (Sheldrick, 2014)'
_computing_structure_refinement 'SHELXL-2014/7 (Sheldrick, 2014)'
_computing_structure_solution 'SHELXT 2014/5 (Sheldrick, 2014)'
_diffrn_ambient_temperature 90(2)
_diffrn_measured_fraction_theta_full 0.999
_diffrn_measured_fraction_theta_max 0.999
_diffrn_measurement_device_type 'Bruker APEX-II CCD'
_diffrn_measurement_method '\f and \w scans'
_diffrn_radiation_type MoK\a
_diffrn_radiation_wavelength 0.71073
_diffrn_reflns_av_R_equivalents 0.0416
_diffrn_reflns_av_unetI/netI 0.0498
_diffrn_reflns_Laue_measured_fraction_full 0.999
_diffrn_reflns_Laue_measured_fraction_max 0.999
_diffrn_reflns_limit_h_max 16
_diffrn_reflns_limit_h_min -16
_diffrn_reflns_limit_k_max 8
_diffrn_reflns_limit_k_min -6
_diffrn_reflns_limit_l_max 14
_diffrn_reflns_limit_l_min -13
_diffrn_reflns_number 5395
_diffrn_reflns_point_group_measured_fraction_full 0.957
_diffrn_reflns_point_group_measured_fraction_max 0.942
_diffrn_reflns_theta_full 25.242
_diffrn_reflns_theta_max 27.495
_diffrn_reflns_theta_min 3.235
_exptl_absorpt_coefficient_mu 0.086
_exptl_absorpt_correction_T_max 0.988
_exptl_absorpt_correction_T_min 0.947
_exptl_absorpt_correction_type multi-scan
_exptl_absorpt_process_details SADABS
_exptl_crystal_colour colourless
_exptl_crystal_density_diffrn 1.293
_exptl_crystal_description prism
_exptl_crystal_F_000 376
_exptl_crystal_size_max 0.640
_exptl_crystal_size_mid 0.320
_exptl_crystal_size_min 0.140
_refine_diff_density_max 0.159
_refine_diff_density_min -0.143
_refine_diff_density_rms 0.034
_refine_ls_abs_structure_details
;
 Flack x determined using 492 quotients [(I+)-(I-)]/[(I+)+(I-)]
 (Parsons, Flack and Wagner, Acta Cryst. B69 (2013) 249-259).
;
_refine_ls_abs_structure_Flack -1.0(10)
_refine_ls_extinction_method none
_refine_ls_goodness_of_fit_ref 1.026
_refine_ls_hydrogen_treatment mixed
_refine_ls_matrix_type full
_refine_ls_number_parameters 151
_refine_ls_number_reflns 1953
_refine_ls_number_restraints 1
_refine_ls_restrained_S_all 1.025
_refine_ls_R_factor_all 0.0692
_refine_ls_R_factor_gt 0.0460
_refine_ls_shift/su_max 0.000
_refine_ls_shift/su_mean 0.000
_refine_ls_structure_factor_coef Fsqd
_refine_ls_weighting_details 'w=1/[\s^2^(Fo^2^)+(0.0452P)^2^] where P=(Fo^2^+2Fc^2^)/3'
_refine_ls_weighting_scheme calc
_refine_ls_wR_factor_gt 0.0930
_refine_ls_wR_factor_ref 0.0997
_reflns_Friedel_coverage 0.795
_reflns_Friedel_fraction_full 0.911
_reflns_Friedel_fraction_max 0.878
_reflns_number_gt 1486
_reflns_number_total 1953
_reflns_threshold_expression 'I > 2\s(I)'
_cod_data_source_file 35_9_1.txt
_cod_data_source_block 0711181m_0ma
_cod_original_cell_volume 905.6(5)
_cod_database_code 1551537
_shelx_shelxl_version_number 2014/7
_shelx_space_group_comment
;
The symmetry employed for this shelxl refinement is uniquely defined
by the following loop, which should always be used as a source of
symmetry information in preference to the above space-group names.
They are only intended as comments.
;
_shelx_estimated_absorpt_t_min 0.947
_shelx_estimated_absorpt_t_max 0.988

loop_
_space_group_symop_operation_xyz
'x, y, z'
'-x, -y, z+1/2'
'-x+1/2, y+1/2, z+1/2'
'x+1/2, -y+1/2, z'

loop_
_atom_site_label
_atom_site_type_symbol
_atom_site_fract_x
_atom_site_fract_y
_atom_site_fract_z
_atom_site_U_iso_or_equiv
_atom_site_adp_type
_atom_site_occupancy
_atom_site_site_symmetry_order
_atom_site_calc_flag
_atom_site_refinement_flags_posn
_atom_site_refinement_flags_adp
_atom_site_refinement_flags_occupancy
_atom_site_disorder_assembly
_atom_site_disorder_group
O1 O 0.34385(14) 0.2603(3) 0.4881(2) 0.0390(5) Uani 1 1 d . . . . .
C1 C 0.4180(2) 0.1468(5) 0.5375(3) 0.0363(7) Uani 1 1 d . . . . .
C2 C 0.3940(3) -0.0401(5) 0.6023(3) 0.0417(8) Uani 1 1 d . . . . .
H2 H 0.3222 -0.0858 0.6077 0.050 Uiso 1 1 calc R U . . .
C3 C 0.4709(3) -0.1568(5) 0.6574(3) 0.0466(9) Uani 1 1 d . . . . .
H3 H 0.4512 -0.2806 0.7003 0.056 Uiso 1 1 calc R U . . .
C4 C 0.5775(3) -0.0980(5) 0.6519(3) 0.0469(9) Uani 1 1 d . . . . .
H4 H 0.6302 -0.1786 0.6917 0.056 Uiso 1 1 calc R U . . .
C5 C 0.6048(3) 0.0791(5) 0.5879(3) 0.0390(8) Uani 1 1 d . . . . .
H5 H 0.6773 0.1201 0.5830 0.047 Uiso 1 1 calc R U . . .
C6 C 0.5281(2) 0.2006(5) 0.5294(3) 0.0320(7) Uani 1 1 d . . . . .
C7 C 0.5602(2) 0.3812(4) 0.4584(3) 0.0323(7) Uani 1 1 d . . . . .
N1 N 0.65916(19) 0.4415(4) 0.4359(3) 0.0421(7) Uani 1 1 d . . . . .
C8 C 0.6604(3) 0.6039(8) 0.3375(6) 0.0311(12) Uani 0.728(10) 1 d . . P A 1
H8 H 0.6715 0.5305 0.2613 0.037 Uiso 0.728(10) 1 calc R U P A 1
C10 C 0.7443(3) 0.7725(8) 0.3569(5) 0.0368(14) Uani 0.728(10) 1 d . . P A 1
H10 H 0.7313 0.8450 0.4309 0.055 Uiso 0.728(10) 1 calc R U P A 1
H10A H 0.7418 0.8776 0.2937 0.055 Uiso 0.728(10) 1 calc R U P A 1
H10B H 0.8145 0.7045 0.3586 0.055 Uiso 0.728(10) 1 calc R U P A 1
C9 C 0.5439(2) 0.6863(4) 0.3481(4) 0.0393(7) Uani 1 1 d . . . . .
H9 H 0.5401 0.8184 0.3956 0.039(12) Uiso 0.728(10) 1 calc R . P A 1
H9A H 0.5126 0.7148 0.2708 0.017(10) Uiso 0.728(10) 1 calc R . P A 1
H9B H 0.5123 0.8257 0.3703 0.02(3) Uiso 0.272(10) 1 calc R . P A 2
H9C H 0.5425 0.6713 0.2626 0.13(8) Uiso 0.272(10) 1 calc R . P A 2
N2 N 0.4911(2) 0.5078(4) 0.4053(2) 0.0364(6) Uani 1 1 d . . . . .
H2N H 0.421(3) 0.473(5) 0.418(3) 0.048(9) Uiso 1 1 d . . . . .
H1N H 0.719(3) 0.357(6) 0.464(3) 0.069(11) Uiso 1 1 d . . . . .
C10B C 0.7343(9) 0.647(3) 0.2944(15) 0.047(5) Uani 0.272(10) 1 d . . P A 2
H10C H 0.8056 0.6040 0.3192 0.071 Uiso 0.272(10) 1 calc R U P A 2
H10D H 0.7379 0.7883 0.2572 0.071 Uiso 0.272(10) 1 calc R U P A 2
H10E H 0.7064 0.5419 0.2392 0.071 Uiso 0.272(10) 1 calc R U P A 2
C8B C 0.6617(9) 0.659(2) 0.3991(16) 0.034(3) Uani 0.272(10) 1 d . . P A 2
H8A H 0.6827 0.7652 0.4598 0.041 Uiso 0.272(10) 1 calc R U P A 2

loop_
_atom_site_aniso_label
_atom_site_aniso_U_11
_atom_site_aniso_U_22
_atom_site_aniso_U_33
_atom_site_aniso_U_23
_atom_site_aniso_U_13
_atom_site_aniso_U_12
O1 0.0197(10) 0.0433(12) 0.0540(13) -0.0009(10) 0.0010(11) -0.0013(8)
C1 0.0287(16) 0.0402(16) 0.0401(18) -0.0088(14) 0.0052(15) -0.0007(13)
C2 0.0293(18) 0.0539(19) 0.042(2) 0.0012(15) 0.0054(14) -0.0094(15)
C3 0.046(2) 0.0473(19) 0.046(2) 0.0121(16) 0.0072(19) -0.0068(15)
C4 0.0356(18) 0.054(2) 0.051(2) 0.0097(18) 0.0005(17) 0.0058(15)
C5 0.0270(16) 0.0448(18) 0.045(2) -0.0043(15) 0.0043(14) 0.0020(13)
C6 0.0250(14) 0.0352(15) 0.0357(16) -0.0063(13) 0.0020(12) -0.0003(12)
C7 0.0221(14) 0.0314(14) 0.0435(19) -0.0084(13) 0.0005(13) 0.0005(11)
N1 0.0185(12) 0.0365(14) 0.071(2) 0.0089(13) -0.0009(13) -0.0003(10)
C8 0.025(2) 0.034(3) 0.035(3) -0.003(2) 0.000(2) -0.0043(18)
C10 0.026(2) 0.040(3) 0.044(3) -0.002(2) -0.001(2) -0.0069(18)
C9 0.0232(15) 0.0358(16) 0.059(2) 0.0060(16) 0.0014(16) -0.0010(12)
N2 0.0200(12) 0.0357(13) 0.0535(17) 0.0023(11) 0.0016(12) -0.0026(10)
C10B 0.021(6) 0.072(11) 0.049(9) 0.026(9) 0.001(6) -0.004(6)
C8B 0.029(6) 0.034(7) 0.040(10) -0.007(6) 0.003(6) 0.002(5)

loop_
_atom_type_symbol
_atom_type_description
_atom_type_scat_dispersion_real
_atom_type_scat_dispersion_imag
_atom_type_scat_source
C C 0.0033 0.0016 'International Tables Vol C Tables 4.2.6.8 and 6.1.1.4'
H H 0.0000 0.0000 'International Tables Vol C Tables 4.2.6.8 and 6.1.1.4'
N N 0.0061 0.0033 'International Tables Vol C Tables 4.2.6.8 and 6.1.1.4'
O O 0.0106 0.0060 'International Tables Vol C Tables 4.2.6.8 and 6.1.1.4'

loop_
_geom_angle_atom_site_label_1
_geom_angle_atom_site_label_2
_geom_angle_atom_site_label_3
_geom_angle
O1 C1 C2 121.6(3)
O1 C1 C6 122.6(3)
C2 C1 C6 115.8(3)
C3 C2 C1 122.1(3)
C3 C2 H2 119.0
C1 C2 H2 119.0
C2 C3 C4 121.4(3)
C2 C3 H3 119.3
C4 C3 H3 119.3
C5 C4 C3 118.5(3)
C5 C4 H4 120.7
C3 C4 H4 120.7
C4 C5 C6 121.5(3)
C4 C5 H5 119.3
C6 C5 H5 119.3
C5 C6 C1 120.7(3)
C5 C6 C7 120.0(3)
C1 C6 C7 119.4(3)
N2 C7 N1 110.9(3)
N2 C7 C6 122.7(3)
N1 C7 C6 126.4(3)
C7 N1 C8B 110.5(5)
C7 N1 C8 110.1(3)
C7 N1 H1N 121(2)
C8B N1 H1N 126(2)
C8 N1 H1N 127(2)
C10 C8 N1 111.1(4)
C10 C8 C9 114.7(4)
N1 C8 C9 98.7(3)
C10 C8 H8 110.6
N1 C8 H8 110.6
C9 C8 H8 110.6
C8 C10 H10 109.5
C8 C10 H10A 109.5
H10 C10 H10A 109.5
C8 C10 H10B 109.5
H10 C10 H10B 109.5
H10A C10 H10B 109.5
N2 C9 C8 102.3(3)
N2 C9 C8B 100.1(5)
N2 C9 H9 111.3
C8 C9 H9 111.3
N2 C9 H9A 111.3
C8 C9 H9A 111.3
H9 C9 H9A 109.2
N2 C9 H9B 111.8
C8B C9 H9B 111.8
N2 C9 H9C 111.8
C8B C9 H9C 111.8
H9B C9 H9C 109.5
C7 N2 C9 111.4(2)
C7 N2 H2N 115(2)
C9 N2 H2N 134(2)
C8B C10B H10C 109.5
C8B C10B H10D 109.5
H10C C10B H10D 109.5
C8B C10B H10E 109.5
H10C C10B H10E 109.5
H10D C10B H10E 109.5
N1 C8B C10B 101.9(13)
N1 C8B C9 101.0(8)
C10B C8B C9 105.7(13)
N1 C8B H8A 115.5
C10B C8B H8A 115.5
C9 C8B H8A 115.5

loop_
_geom_bond_atom_site_label_1
_geom_bond_atom_site_label_2
_geom_bond_distance
O1 C1 1.303(4)
C1 C2 1.417(5)
C1 C6 1.429(4)
C2 C3 1.368(5)
C2 H2 0.9500
C3 C4 1.393(5)
C3 H3 0.9500
C4 C5 1.372(4)
C4 H4 0.9500
C5 C6 1.401(4)
C5 H5 0.9500
C6 C7 1.450(4)
C7 N2 1.325(4)
C7 N1 1.327(3)
N1 C8B 1.421(13)
N1 C8 1.521(6)
N1 H1N 0.98(4)
C8 C10 1.508(8)
C8 C9 1.559(5)
C8 H8 1.0000
C10 H10 0.9800
C10 H10A 0.9800
C10 H10B 0.9800
C9 N2 1.455(4)
C9 C8B 1.606(14)
C9 H9 0.9900
C9 H9A 0.9900
C9 H9B 0.9900
C9 H9C 0.9900
N2 H2N 0.92(3)
C10B C8B 1.52(2)
C10B H10C 0.9800
C10B H10D 0.9800
C10B H10E 0.9800
C8B H8A 1.0000

loop_
_geom_hbond_atom_site_label_D
_geom_hbond_atom_site_label_H
_geom_hbond_atom_site_label_A
_geom_hbond_distance_DH
_geom_hbond_distance_HA
_geom_hbond_distance_DA
_geom_hbond_angle_DHA
_geom_hbond_site_symmetry_A
N2 H2N O1 0.92(3) 1.83(3) 2.595(3) 138(3) .
N1 H1N O1 0.98(4) 1.75(4) 2.713(3) 166(3) 4

loop_
_geom_torsion_atom_site_label_1
_geom_torsion_atom_site_label_2
_geom_torsion_atom_site_label_3
_geom_torsion_atom_site_label_4
_geom_torsion
O1 C1 C2 C3 -178.0(3)
C6 C1 C2 C3 2.4(5)
C1 C2 C3 C4 -0.4(5)
C2 C3 C4 C5 -1.2(5)
C3 C4 C5 C6 0.4(5)
C4 C5 C6 C1 1.8(5)
C4 C5 C6 C7 -177.3(3)
O1 C1 C6 C5 177.3(3)
C2 C1 C6 C5 -3.1(4)
O1 C1 C6 C7 -3.6(4)
C2 C1 C6 C7 176.0(3)
C5 C6 C7 N2 -176.9(3)
C1 C6 C7 N2 4.0(4)
C5 C6 C7 N1 4.1(4)
C1 C6 C7 N1 -175.0(3)
N2 C7 N1 C8B 21.0(9)
C6 C7 N1 C8B -159.9(9)
N2 C7 N1 C8 -12.0(4)
C6 C7 N1 C8 167.1(4)
C7 N1 C8 C10 143.4(4)
C7 N1 C8 C9 22.5(4)
C10 C8 C9 N2 -141.8(5)
N1 C8 C9 N2 -23.6(4)
N1 C7 N2 C9 -5.6(4)
C6 C7 N2 C9 175.2(3)
C8 C9 N2 C7 19.7(4)
C8B C9 N2 C7 -9.6(7)
C7 N1 C8B C10B -134.0(9)
C7 N1 C8B C9 -25.1(11)
N2 C9 C8B N1 19.9(10)
N2 C9 C8B C10B 125.7(10)
